data_4025873
loop_
_publ_author_name
'Hui-Jing Li'
'R\'egis Guillot'
'Vincent Gandon'

_publ_contact_author_address
;Universit\'e Paris-sud 11
Institut de Chimie Mol\'eculaire et des Mat\'eriaux d'Orsay (ICMMO)
B\^atiment 420
91405 Orsay cedex - France 
;
_publ_contact_author_email 'vincent.gandon@u-psud.fr '
_publ_contact_author_name 'Vincent Gandon'
_publ_contact_author_phone '01.69.15.39.31 '
_publ_section_title
;
 A Gallium-Catalyzed Cycloisomerization/Friedel-Crafts Tandem
;
_journal_name_full 'Journal of Organic Chemistry'
_journal_page_first 8435
_journal_page_last 8449
_journal_paper_doi 10.1021/jo101709n
_journal_volume 75
_journal_year 2010
_chemical_formula_moiety 'C25 H30 O5'
_chemical_formula_sum 'C25 H30 O5'
_chemical_formula_weight 410.49
_space_group_IT_number 14
_symmetry_cell_setting monoclinic
_symmetry_Int_Tables_number 14
_symmetry_space_group_name_Hall '-P 2yn'
_symmetry_space_group_name_H-M 'P 1 21/n 1'
_atom_sites_solution_hydrogens geom
_atom_sites_solution_primary direct
_atom_sites_solution_secondary difmap
_audit_creation_method SHELXL-97
_cell_angle_alpha 90.00
_cell_angle_beta 110.459(2)
_cell_angle_gamma 90.00
_cell_formula_units_Z 4
_cell_length_a 13.9080(11)
_cell_length_b 11.9265(9)
_cell_length_c 14.0270(11)
_cell_measurement_reflns_used 6616
_cell_measurement_temperature 100(1)
_cell_measurement_theta_max 32.52
_cell_measurement_theta_min 2.31
_cell_volume 2179.9(3)
_computing_cell_refinement 'Bruker SMART'
_computing_data_collection 'Bruker SMART'
_computing_data_reduction 'Bruker SAINT'
_computing_structure_refinement 'SHELXL-97 (Sheldrick, 1997)'
_computing_structure_solution 'SHELXS-97 (Sheldrick, 1997)'
_diffrn_ambient_temperature 100(1)
_diffrn_measured_fraction_theta_full 0.999
_diffrn_measured_fraction_theta_max 0.908
_diffrn_measurement_device_type 'CCD area detector'
_diffrn_measurement_method 'phi and omega scans'
_diffrn_radiation_monochromator graphite
_diffrn_radiation_probe x-ray
_diffrn_radiation_type MoK\a
_diffrn_radiation_wavelength 0.71073
_diffrn_reflns_av_R_equivalents 0.0432
_diffrn_reflns_av_sigmaI/netI 0.0431
_diffrn_reflns_limit_h_max 19
_diffrn_reflns_limit_h_min -21
_diffrn_reflns_limit_k_max 13
_diffrn_reflns_limit_k_min -18
_diffrn_reflns_limit_l_max 18
_diffrn_reflns_limit_l_min -22
_diffrn_reflns_number 33841
_diffrn_reflns_theta_full 25.00
_diffrn_reflns_theta_max 33.96
_diffrn_reflns_theta_min 1.77
_diffrn_source 'fine-focus sealed tube'
_diffrn_source_type 'kappa X8 APEX II Bruker ICMMO'
_exptl_absorpt_coefficient_mu 0.086
_exptl_absorpt_correction_T_max 0.994
_exptl_absorpt_correction_T_min 0.991
_exptl_absorpt_correction_type psi-scan
_exptl_absorpt_process_details SADABS
_exptl_crystal_colour colorless
_exptl_crystal_density_diffrn 1.251
_exptl_crystal_density_method 'not measured'
_exptl_crystal_description prism
_exptl_crystal_F_000 880
_exptl_crystal_size_max 0.210
_exptl_crystal_size_mid 0.080
_exptl_crystal_size_min 0.070
_refine_diff_density_max 0.565
_refine_diff_density_min -0.326
_refine_diff_density_rms 0.057
_refine_ls_extinction_method none
_refine_ls_goodness_of_fit_ref 1.027
_refine_ls_hydrogen_treatment constr
_refine_ls_matrix_type full
_refine_ls_number_parameters 296
_refine_ls_number_reflns 8049
_refine_ls_number_restraints 0
_refine_ls_restrained_S_all 1.027
_refine_ls_R_factor_all 0.0664
_refine_ls_R_factor_gt 0.0455
_refine_ls_shift/su_max 0.003
_refine_ls_shift/su_mean 0.000
_refine_ls_structure_factor_coef Fsqd
_refine_ls_weighting_details 'calc w=1/[\s^2^(Fo^2^)+(0.0676P)^2^+0.4762P] where P=(Fo^2^+2Fc^2^)/3'
_refine_ls_weighting_scheme calc
_refine_ls_wR_factor_gt 0.1192
_refine_ls_wR_factor_ref 0.1328
_reflns_number_gt 6048
_reflns_number_total 8049
_reflns_threshold_expression >2sigma(I)
_cod_data_source_file jo101709n_si_002.cif
_cod_data_source_block 963GuillotICMMO
_cod_original_sg_symbol_H-M 'P 21/n'
_cod_database_code 4025873

loop_
_symmetry_equiv_pos_as_xyz
'x, y, z'
'-x+1/2, y+1/2, -z+1/2'
'-x, -y, -z'
'x-1/2, -y-1/2, z-1/2'

loop_
_atom_site_label
_atom_site_type_symbol
_atom_site_fract_x
_atom_site_fract_y
_atom_site_fract_z
_atom_site_U_iso_or_equiv
_atom_site_adp_type
_atom_site_occupancy
_atom_site_symmetry_multiplicity
_atom_site_calc_flag
_atom_site_refinement_flags
_atom_site_disorder_assembly
_atom_site_disorder_group
C21A C 0.01933(18) 0.73242(18) 0.08491(18) 0.0185(4) Uani 0.50 1 d P A 1
H21A H 0.0213 0.7875 0.0347 0.022 Uiso 0.50 1 calc PR A 1
H21B H 0.0887 0.7198 0.1315 0.022 Uiso 0.50 1 calc PR A 1
C22A C -0.02741(19) 0.62501(19) 0.03413(17) 0.0246(4) Uani 0.50 1 d P A 1
H22A H -0.0223 0.5691 0.0849 0.037 Uiso 0.50 1 calc PR A 1
H22B H 0.0085 0.5998 -0.0093 0.037 Uiso 0.50 1 calc PR A 1
H22C H -0.0983 0.6373 -0.0058 0.037 Uiso 0.50 1 calc PR A 1
C22B C 0.0505(2) 0.6601(2) 0.07529(19) 0.0304(5) Uani 0.50 1 d P A 2
H22D H 0.1124 0.6918 0.1223 0.046 Uiso 0.50 1 calc PR A 2
H22E H 0.0623 0.6362 0.0150 0.046 Uiso 0.50 1 calc PR A 2
H22F H 0.0301 0.5970 0.1062 0.046 Uiso 0.50 1 calc PR A 2
C21B C -0.0326(2) 0.7465(2) 0.04781(18) 0.0235(4) Uani 0.50 1 d P A 2
H21C H -0.0116 0.8130 0.0203 0.028 Uiso 0.50 1 calc PR A 2
H21D H -0.0949 0.7173 -0.0024 0.028 Uiso 0.50 1 calc PR A 2
C12 C 0.08311(7) 0.66833(7) 0.37377(7) 0.01316(16) Uani 1 1 d . . .
C1 C 0.03355(7) 0.75496(8) 0.42341(7) 0.01404(16) Uani 1 1 d . . .
C3 C -0.05780(7) 0.88953(8) 0.27438(7) 0.01345(16) Uani 1 1 d . . .
C13 C 0.03275(7) 0.56685(8) 0.33817(7) 0.01382(17) Uani 1 1 d . . .
H13 H -0.0306 0.5539 0.3446 0.017 Uiso 1 1 calc R . .
C18 C 0.01794(7) 0.37704(8) 0.25446(8) 0.01820(19) Uani 1 1 d . . .
H18A H -0.0472 0.3781 0.2638 0.027 Uiso 1 1 calc R . .
H18B H 0.0578 0.3150 0.2913 0.027 Uiso 1 1 calc R . .
H18C H 0.0074 0.3692 0.1834 0.027 Uiso 1 1 calc R . .
C14 C 0.07407(7) 0.48482(8) 0.29353(7) 0.01402(17) Uani 1 1 d . . .
C23 C -0.16365(7) 0.92787(8) 0.20353(7) 0.01458(17) Uani 1 1 d . . .
C2 C -0.06905(7) 0.79688(8) 0.34523(7) 0.01404(17) Uani 1 1 d . . .
H2A H -0.1043 0.7338 0.3041 0.017 Uiso 1 1 calc R . .
H2B H -0.1119 0.8245 0.3818 0.017 Uiso 1 1 calc R . .
C17 C 0.17690(7) 0.68558(8) 0.36147(8) 0.01532(17) Uani 1 1 d . . .
H17 H 0.2113 0.7529 0.3836 0.018 Uiso 1 1 calc R . .
C16 C 0.22145(7) 0.60576(8) 0.31716(8) 0.01777(19) Uani 1 1 d . . .
C6 C 0.10612(7) 0.85304(8) 0.46871(7) 0.01538(17) Uani 1 1 d . . .
C5 C 0.08936(7) 0.96053(8) 0.42676(7) 0.01539(17) Uani 1 1 d . . .
C20 C 0.00083(7) 0.85264(8) 0.20584(8) 0.01667(18) Uani 1 1 d . A .
C4 C -0.00551(7) 0.99110(8) 0.33829(8) 0.01604(18) Uani 1 1 d . . .
H4A H 0.0130 1.0441 0.2951 0.019 Uiso 1 1 calc R . .
H4B H -0.0538 1.0278 0.3639 0.019 Uiso 1 1 calc R . .
C8 C 0.26288(8) 0.92015(9) 0.59810(9) 0.0260(2) Uani 1 1 d . . .
H8 H 0.3199 0.9063 0.6559 0.031 Uiso 1 1 calc R . .
C15 C 0.16950(7) 0.50491(8) 0.28449(8) 0.01625(18) Uani 1 1 d . . .
C10 C 0.16101(7) 1.04531(8) 0.47002(8) 0.01928(19) Uani 1 1 d . . .
H10 H 0.1505 1.1163 0.4407 0.023 Uiso 1 1 calc R . .
C11 C 0.00802(8) 0.69658(9) 0.50998(8) 0.01912(19) Uani 1 1 d . . .
H11A H 0.0689 0.6622 0.5562 0.029 Uiso 1 1 calc R . .
H11B H -0.0434 0.6403 0.4817 0.029 Uiso 1 1 calc R . .
H11C H -0.0173 0.7510 0.5458 0.029 Uiso 1 1 calc R . .
C7 C 0.19395(8) 0.83496(9) 0.55485(8) 0.0216(2) Uani 1 1 d . . .
H7 H 0.2062 0.7638 0.5837 0.026 Uiso 1 1 calc R . .
C9 C 0.24680(8) 1.02615(9) 0.55512(9) 0.0238(2) Uani 1 1 d . . .
H9 H 0.2932 1.0837 0.5832 0.029 Uiso 1 1 calc R . .
C24 C -0.24555(8) 1.05295(9) 0.06789(8) 0.0224(2) Uani 1 1 d . . .
H24A H -0.2850 1.0860 0.1057 0.027 Uiso 1 1 calc R . .
H24B H -0.2876 0.9969 0.0219 0.027 Uiso 1 1 calc R . .
C25 C -0.21294(9) 1.14165(10) 0.00939(10) 0.0303(3) Uani 1 1 d . . .
H25A H -0.1718 1.1967 0.0558 0.046 Uiso 1 1 calc R . .
H25B H -0.2726 1.1771 -0.0378 0.046 Uiso 1 1 calc R . .
H25C H -0.1736 1.1078 -0.0272 0.046 Uiso 1 1 calc R . .
C19 C 0.32149(9) 0.63049(9) 0.30250(11) 0.0306(3) Uani 1 1 d . . .
H19A H 0.3752 0.5869 0.3498 0.046 Uiso 1 1 calc R . .
H19B H 0.3372 0.7088 0.3141 0.046 Uiso 1 1 calc R . .
H19C H 0.3159 0.6115 0.2343 0.046 Uiso 1 1 calc R . .
O4 O -0.24479(5) 0.89921(6) 0.20799(6) 0.02049(15) Uani 1 1 d . . .
O5 O -0.15241(5) 1.00249(6) 0.13686(6) 0.01973(15) Uani 1 1 d . . .
O1 O 0.20660(6) 0.42167(6) 0.23955(7) 0.02406(17) Uani 1 1 d . . .
H1 H 0.2679 0.4320 0.2511 0.036 Uiso 1 1 calc R . .
O2 O 0.08030(6) 0.89334(7) 0.20625(7) 0.02491(17) Uani 1 1 d . . .
O3 O -0.04924(7) 0.77266(7) 0.14231(7) 0.0306(2) Uani 1 1 d . . .

loop_
_atom_site_aniso_label
_atom_site_aniso_U_11
_atom_site_aniso_U_22
_atom_site_aniso_U_33
_atom_site_aniso_U_23
_atom_site_aniso_U_13
_atom_site_aniso_U_12
C21A 0.0131(9) 0.0241(10) 0.0211(10) -0.0019(8) 0.0097(8) 0.0019(8)
C22A 0.0295(11) 0.0239(10) 0.0231(10) -0.0058(8) 0.0127(9) -0.0040(9)
C22B 0.0401(14) 0.0259(11) 0.0279(11) 0.0003(9) 0.0155(10) 0.0072(10)
C21B 0.0237(11) 0.0267(11) 0.0217(10) -0.0032(9) 0.0100(9) -0.0011(9)
C12 0.0080(3) 0.0129(4) 0.0179(4) 0.0012(3) 0.0037(3) 0.0022(3)
C1 0.0081(3) 0.0145(4) 0.0190(4) -0.0001(3) 0.0041(3) 0.0021(3)
C3 0.0059(3) 0.0148(4) 0.0186(4) -0.0003(3) 0.0029(3) 0.0014(3)
C13 0.0075(3) 0.0141(4) 0.0194(4) 0.0014(3) 0.0042(3) 0.0004(3)
C18 0.0135(4) 0.0157(4) 0.0243(5) -0.0023(3) 0.0053(4) -0.0033(3)
C14 0.0090(4) 0.0131(4) 0.0186(4) -0.0002(3) 0.0031(3) -0.0008(3)
C23 0.0089(4) 0.0154(4) 0.0176(4) -0.0016(3) 0.0023(3) 0.0012(3)
C2 0.0071(3) 0.0157(4) 0.0194(4) 0.0001(3) 0.0048(3) 0.0012(3)
C17 0.0092(4) 0.0121(4) 0.0250(5) -0.0015(3) 0.0063(3) -0.0010(3)
C16 0.0107(4) 0.0152(4) 0.0301(5) -0.0026(4) 0.0104(4) -0.0015(3)
C6 0.0091(4) 0.0156(4) 0.0197(4) -0.0024(3) 0.0028(3) 0.0027(3)
C5 0.0083(4) 0.0156(4) 0.0207(4) -0.0029(3) 0.0030(3) 0.0026(3)
C20 0.0136(4) 0.0144(4) 0.0241(5) 0.0026(3) 0.0093(4) 0.0024(3)
C4 0.0088(4) 0.0140(4) 0.0222(4) -0.0013(3) 0.0016(3) 0.0017(3)
C8 0.0155(4) 0.0238(5) 0.0280(5) -0.0050(4) -0.0059(4) 0.0048(4)
C15 0.0118(4) 0.0144(4) 0.0239(5) -0.0025(3) 0.0080(4) 0.0005(3)
C10 0.0118(4) 0.0153(4) 0.0278(5) -0.0041(4) 0.0032(4) 0.0019(3)
C11 0.0162(4) 0.0214(5) 0.0217(5) 0.0025(4) 0.0091(4) 0.0040(4)
C7 0.0149(4) 0.0181(4) 0.0255(5) -0.0020(4) -0.0009(4) 0.0052(3)
C9 0.0125(4) 0.0203(5) 0.0314(5) -0.0080(4) -0.0013(4) 0.0009(3)
C24 0.0126(4) 0.0244(5) 0.0253(5) 0.0050(4) 0.0003(4) 0.0054(4)
C25 0.0268(6) 0.0220(5) 0.0349(6) 0.0084(5) 0.0016(5) 0.0013(4)
C19 0.0200(5) 0.0206(5) 0.0616(8) -0.0095(5) 0.0271(6) -0.0058(4)
O4 0.0077(3) 0.0268(4) 0.0253(4) 0.0002(3) 0.0036(3) -0.0001(3)
O5 0.0101(3) 0.0228(4) 0.0234(4) 0.0059(3) 0.0023(3) 0.0023(3)
O1 0.0152(3) 0.0202(4) 0.0412(5) -0.0116(3) 0.0153(3) -0.0025(3)
O2 0.0142(3) 0.0250(4) 0.0404(5) 0.0089(3) 0.0158(3) 0.0030(3)
O3 0.0480(5) 0.0217(4) 0.0345(4) -0.0100(3) 0.0301(4) -0.0119(4)

loop_
_atom_type_symbol
_atom_type_description
_atom_type_scat_dispersion_real
_atom_type_scat_dispersion_imag
_atom_type_scat_source
C C 0.0033 0.0016 'International Tables Vol C Tables 4.2.6.8 and 6.1.1.4'
H H 0.0000 0.0000 'International Tables Vol C Tables 4.2.6.8 and 6.1.1.4'
O O 0.0106 0.0060 'International Tables Vol C Tables 4.2.6.8 and 6.1.1.4'

loop_
_geom_angle_atom_site_label_1
_geom_angle_atom_site_label_2
_geom_angle_atom_site_label_3
_geom_angle
_geom_angle_site_symmetry_1
_geom_angle_site_symmetry_3
_geom_angle_publ_flag
C22A C21A O3 105.81(16) . . ?
O3 C21B C22B 105.49(19) . . ?
C17 C12 C13 117.26(8) . . ?
C17 C12 C1 123.07(8) . . ?
C13 C12 C1 119.67(8) . . ?
C6 C1 C12 111.51(7) . . ?
C6 C1 C11 108.51(8) . . ?
C12 C1 C11 108.40(7) . . ?
C6 C1 C2 110.99(7) . . ?
C12 C1 C2 110.15(7) . . ?
C11 C1 C2 107.12(7) . . ?
C20 C3 C23 106.35(8) . . ?
C20 C3 C2 113.53(7) . . ?
C23 C3 C2 110.12(7) . . ?
C20 C3 C4 110.35(8) . . ?
C23 C3 C4 107.23(7) . . ?
C2 C3 C4 109.05(8) . . ?
C14 C13 C12 122.35(8) . . ?
C13 C14 C15 118.40(8) . . ?
C13 C14 C18 121.47(8) . . ?
C15 C14 C18 120.13(8) . . ?
O4 C23 O5 124.51(9) . . ?
O4 C23 C3 126.09(9) . . ?
O5 C23 C3 109.36(7) . . ?
C3 C2 C1 114.54(7) . . ?
C12 C17 C16 122.46(8) . . ?
C17 C16 C15 118.35(8) . . ?
C17 C16 C19 120.20(9) . . ?
C15 C16 C19 121.42(9) . . ?
C5 C6 C7 118.12(9) . . ?
C5 C6 C1 122.56(8) . . ?
C7 C6 C1 119.31(9) . . ?
C6 C5 C10 119.46(9) . . ?
C6 C5 C4 122.60(8) . . ?
C10 C5 C4 117.90(9) . . ?
O2 C20 O3 123.97(9) . . ?
O2 C20 C3 124.86(9) . . ?
O3 C20 C3 111.11(8) . . ?
C5 C4 C3 113.01(8) . . ?
C7 C8 C9 119.87(10) . . ?
O1 C15 C16 122.73(8) . . ?
O1 C15 C14 116.10(8) . . ?
C16 C15 C14 121.15(8) . . ?
C9 C10 C5 121.62(10) . . ?
C8 C7 C6 121.76(10) . . ?
C10 C9 C8 119.14(10) . . ?
O5 C24 C25 106.67(8) . . ?
C23 O5 C24 116.55(7) . . ?
C20 O3 C21B 123.56(12) . . ?
C20 O3 C21A 107.64(11) . . ?
C21B O3 C21A 28.91(11) . . ?

loop_
_geom_bond_atom_site_label_1
_geom_bond_atom_site_label_2
_geom_bond_distance
_geom_bond_site_symmetry_2
_geom_bond_publ_flag
C21A C22A 1.499(3) . ?
C21A O3 1.525(2) . ?
C22B C21B 1.495(4) . ?
C21B O3 1.457(2) . ?
C12 C17 1.3897(12) . ?
C12 C13 1.4000(13) . ?
C12 C1 1.5372(12) . ?
C1 C6 1.5306(13) . ?
C1 C11 1.5450(14) . ?
C1 C2 1.5475(13) . ?
C3 C20 1.5267(13) . ?
C3 C23 1.5301(13) . ?
C3 C2 1.5303(13) . ?
C3 C4 1.5311(13) . ?
C13 C14 1.3896(13) . ?
C18 C14 1.5044(13) . ?
C14 C15 1.3974(12) . ?
C23 O4 1.2014(11) . ?
C23 O5 1.3391(12) . ?
C17 C16 1.3948(13) . ?
C16 C15 1.3954(13) . ?
C16 C19 1.5050(13) . ?
C6 C5 1.3957(13) . ?
C6 C7 1.4025(14) . ?
C5 C10 1.4004(13) . ?
C5 C4 1.5064(13) . ?
C20 O2 1.2053(12) . ?
C20 O3 1.3248(13) . ?
C8 C7 1.3831(15) . ?
C8 C9 1.3846(16) . ?
C15 O1 1.3699(11) . ?
C10 C9 1.3802(14) . ?
C24 O5 1.4492(12) . ?
C24 C25 1.5027(16) . ?

loop_
_geom_torsion_atom_site_label_1
_geom_torsion_atom_site_label_2
_geom_torsion_atom_site_label_3
_geom_torsion_atom_site_label_4
_geom_torsion
_geom_torsion_site_symmetry_1
_geom_torsion_site_symmetry_2
_geom_torsion_site_symmetry_3
_geom_torsion_site_symmetry_4
_geom_torsion_publ_flag
C17 C12 C1 C6 -7.34(13) . . . . ?
C13 C12 C1 C6 173.00(8) . . . . ?
C17 C12 C1 C11 -126.74(10) . . . . ?
C13 C12 C1 C11 53.60(11) . . . . ?
C17 C12 C1 C2 116.35(10) . . . . ?
C13 C12 C1 C2 -63.30(11) . . . . ?
C17 C12 C13 C14 0.97(14) . . . . ?
C1 C12 C13 C14 -179.35(8) . . . . ?
C12 C13 C14 C15 0.21(14) . . . . ?
C12 C13 C14 C18 -179.13(9) . . . . ?
C20 C3 C23 O4 130.45(10) . . . . ?
C2 C3 C23 O4 7.05(13) . . . . ?
C4 C3 C23 O4 -111.48(11) . . . . ?
C20 C3 C23 O5 -51.79(10) . . . . ?
C2 C3 C23 O5 -175.20(7) . . . . ?
C4 C3 C23 O5 66.27(10) . . . . ?
C20 C3 C2 C1 63.22(10) . . . . ?
C23 C3 C2 C1 -177.66(7) . . . . ?
C4 C3 C2 C1 -60.26(10) . . . . ?
C6 C1 C2 C3 41.79(10) . . . . ?
C12 C1 C2 C3 -82.21(9) . . . . ?
C11 C1 C2 C3 160.08(8) . . . . ?
C13 C12 C17 C16 -0.96(14) . . . . ?
C1 C12 C17 C16 179.37(9) . . . . ?
C12 C17 C16 C15 -0.22(15) . . . . ?
C12 C17 C16 C19 177.92(10) . . . . ?
C12 C1 C6 C5 109.70(10) . . . . ?
C11 C1 C6 C5 -130.97(9) . . . . ?
C2 C1 C6 C5 -13.52(12) . . . . ?
C12 C1 C6 C7 -69.36(11) . . . . ?
C11 C1 C6 C7 49.97(11) . . . . ?
C2 C1 C6 C7 167.42(8) . . . . ?
C7 C6 C5 C10 1.43(14) . . . . ?
C1 C6 C5 C10 -177.64(9) . . . . ?
C7 C6 C5 C4 -176.20(9) . . . . ?
C1 C6 C5 C4 4.73(14) . . . . ?
C23 C3 C20 O2 120.05(10) . . . . ?
C2 C3 C20 O2 -118.70(11) . . . . ?
C4 C3 C20 O2 4.07(13) . . . . ?
C23 C3 C20 O3 -57.32(10) . . . . ?
C2 C3 C20 O3 63.93(11) . . . . ?
C4 C3 C20 O3 -173.30(8) . . . . ?
C6 C5 C4 C3 -22.72(13) . . . . ?
C10 C5 C4 C3 159.61(8) . . . . ?
C20 C3 C4 C5 -77.02(10) . . . . ?
C23 C3 C4 C5 167.54(8) . . . . ?
C2 C3 C4 C5 48.33(10) . . . . ?
C17 C16 C15 O1 179.60(9) . . . . ?
C19 C16 C15 O1 1.48(17) . . . . ?
C17 C16 C15 C14 1.47(15) . . . . ?
C19 C16 C15 C14 -176.65(11) . . . . ?
C13 C14 C15 O1 -179.71(9) . . . . ?
C18 C14 C15 O1 -0.36(14) . . . . ?
C13 C14 C15 C16 -1.46(15) . . . . ?
C18 C14 C15 C16 177.89(9) . . . . ?
C6 C5 C10 C9 -1.80(15) . . . . ?
C4 C5 C10 C9 175.94(9) . . . . ?
C9 C8 C7 C6 -1.11(18) . . . . ?
C5 C6 C7 C8 0.00(16) . . . . ?
C1 C6 C7 C8 179.10(10) . . . . ?
C5 C10 C9 C8 0.68(16) . . . . ?
C7 C8 C9 C10 0.77(17) . . . . ?
O4 C23 O5 C24 1.59(14) . . . . ?
C3 C23 O5 C24 -176.21(8) . . . . ?
C25 C24 O5 C23 173.91(9) . . . . ?
O2 C20 O3 C21B -18.5(2) . . . . ?
C3 C20 O3 C21B 158.88(15) . . . . ?
O2 C20 O3 C21A 8.44(16) . . . . ?
C3 C20 O3 C21A -174.16(12) . . . . ?
C22B C21B O3 C20 89.9(2) . . . . ?
C22B C21B O3 C21A 26.5(2) . . . . ?
C22A C21A O3 C20 166.34(15) . . . . ?
C22A C21A O3 C21B -65.0(3) . . . . ?
